data_2205958
loop_
_publ_author_name
'Jun Lin'
'Hao Lin'
'Jing-Wen Chen'
'Zi-Jian Guo'

_publ_section_title
;
 Bis[<i>N</i>,<i>N</i>'-<i>o</i>-phenylenebis(pyridine-2,6-dicarboxamide)]
 dimethylformamide solvate
;
_journal_issue 6
_journal_name_full 'Acta Crystallographica Section E'
_journal_page_first o1592
_journal_page_last o1594
_journal_paper_doi 10.1107/S1600536805013322
_journal_volume 61
_journal_year 2005
_chemical_formula_iupac 'C26 H18 N6 O4,C6 H14 N2 O2'
_chemical_formula_moiety 'C26 H18 N6 O4,C6 H14 N2 O2'
_chemical_formula_sum 'C29 H25 N7 O5'
_chemical_formula_weight 551.06
_chemical_name_systematic
;3,10,18,25,31,32-hexaazapentacyclo[25.3.1.1^12,16^.0^4,9^.0^19,24^]dotriconta-
1(30),4,6,8,12,14,16(32),19,21,23,27(31),28-dodecaene-2,11,17,26-tetrone
dimethylformamide
 solvate
;
_space_group_IT_number 62
_symmetry_cell_setting orthorhombic
_symmetry_space_group_name_Hall '-P 2ac 2n'
_symmetry_space_group_name_H-M 'P n m a'
_atom_sites_solution_hydrogens geom
_atom_sites_solution_primary direct
_atom_sites_solution_secondary difmap
_audit_creation_method SHELXL-97
_cell_angle_alpha 90.00
_cell_angle_beta 90.00
_cell_angle_gamma 90.00
_cell_formula_units_Z 4
_cell_length_a 18.2331(17)
_cell_length_b 15.3467(14)
_cell_length_c 9.5134(9)
_cell_measurement_reflns_used 1146
_cell_measurement_temperature 293(2)
_cell_measurement_theta_max 18.716
_cell_measurement_theta_min 2.415
_cell_volume 2662.0(4)
_computing_cell_refinement SMART
_computing_data_collection 'SMART (Bruker, 2000)'
_computing_data_reduction 'SAINT (Bruker, 2000)'
_computing_molecular_graphics SHELXTL
_computing_publication_material SHELXTL
_computing_structure_refinement SHELXTL
_computing_structure_solution 'SHELXTL (Bruker, 2000)'
_diffrn_ambient_temperature 293(2)
_diffrn_measured_fraction_theta_full 1.000
_diffrn_measured_fraction_theta_max 1.000
_diffrn_measurement_device_type 'Bruker Smart Apex CCD area-detector'
_diffrn_measurement_method '\f and \w scans'
_diffrn_radiation_monochromator graphite
_diffrn_radiation_source 'sealed tube'
_diffrn_radiation_type MoK\a
_diffrn_radiation_wavelength 0.71073
_diffrn_reflns_av_R_equivalents 0.0513
_diffrn_reflns_av_sigmaI/netI 0.0580
_diffrn_reflns_limit_h_max 22
_diffrn_reflns_limit_h_min -22
_diffrn_reflns_limit_k_max 18
_diffrn_reflns_limit_k_min -18
_diffrn_reflns_limit_l_max 11
_diffrn_reflns_limit_l_min -6
_diffrn_reflns_number 13689
_diffrn_reflns_theta_full 26.00
_diffrn_reflns_theta_max 26.00
_diffrn_reflns_theta_min 2.23
_diffrn_standards_decay_% 0
_diffrn_standards_number 0
_exptl_absorpt_coefficient_mu 0.097
_exptl_absorpt_correction_T_max 0.972
_exptl_absorpt_correction_T_min 0.966
_exptl_absorpt_correction_type multi-scan
_exptl_absorpt_process_details '(SADABS; Bruker, 2000)'
_exptl_crystal_colour colourless
_exptl_crystal_density_diffrn 1.376
_exptl_crystal_density_method 'not measured'
_exptl_crystal_description block
_exptl_crystal_F_000 1152
_exptl_crystal_size_max 0.32
_exptl_crystal_size_mid 0.28
_exptl_crystal_size_min 0.26
_refine_diff_density_max 0.158
_refine_diff_density_min -0.146
_refine_ls_extinction_method none
_refine_ls_goodness_of_fit_ref 0.963
_refine_ls_hydrogen_treatment constr
_refine_ls_matrix_type full
_refine_ls_number_parameters 211
_refine_ls_number_reflns 2725
_refine_ls_number_restraints 0
_refine_ls_restrained_S_all 0.963
_refine_ls_R_factor_all 0.0914
_refine_ls_R_factor_gt 0.0465
_refine_ls_shift/su_max 0.000
_refine_ls_shift/su_mean 0.000
_refine_ls_structure_factor_coef Fsqd
_refine_ls_weighting_details 'w=1/[\s^2^(Fo^2^)+(0.0411P)^2^] where P=(Fo^2^+2Fc^2^)/3'
_refine_ls_weighting_scheme calc
_refine_ls_wR_factor_gt 0.0891
_refine_ls_wR_factor_ref 0.0977
_reflns_number_gt 1708
_reflns_number_total 2725
_reflns_threshold_expression I>2\s(I)
_cod_data_source_file hg6173.cif
_cod_data_source_block I
_cod_depositor_comments
;
The following automatic conversions were performed:
'_symmetry_cell_setting' value 'Orthorhombic' changed to 'orthorhombic'
according to '/home/saulius/struct/CIF-dictionaries/cif_core.dic'
dictionary named 'cif_core.dic' version 2.4.1 from 2010-06-29.

Automatic conversion script
Id: cif_fix_enum 1527 2010-12-29 10:47:43Z saulius 

The following automatic conversions were performed:

'_symmetry_cell_setting' value 'Orthorhombic' changed to
'orthorhombic' according to
/home/saulius/struct/CIF-dictionaries/cif_core.dic dictionary named
'cif_core.dic' version 2.4.1 from 2010-06-29.

Automatic conversion script
Id: cif_fix_values 1715 2011-07-08 13:25:40Z adriana 
;
_cod_original_sg_symbol_H-M Pnma
_cod_database_code 2205958
_cod_database_fobs_code 2205958

loop_
_symmetry_equiv_pos_as_xyz
'x, y, z'
'-x+1/2, -y, z+1/2'
'-x, y+1/2, -z'
'x+1/2, -y+1/2, -z+1/2'
'-x, -y, -z'
'x-1/2, y, -z-1/2'
'x, -y-1/2, z'
'-x-1/2, y-1/2, z-1/2'

loop_
_atom_site_label
_atom_site_fract_x
_atom_site_fract_y
_atom_site_fract_z
_atom_site_U_iso_or_equiv
_atom_site_adp_type
_atom_site_calc_flag
_atom_site_refinement_flags
_atom_site_occupancy
_atom_site_disorder_assembly
_atom_site_disorder_group
_atom_site_type_symbol
N1 0.54669(8) 0.08730(9) 0.92046(16) 0.0410(4) Uani d . 1 . . N
N2 0.58758(8) 0.15760(10) 1.16484(17) 0.0442(4) Uani d . 1 . . N
H2 0.5506 0.1720 1.1137 0.053 Uiso calc R 1 . . H
N3 0.42769(8) 0.15908(10) 0.80243(16) 0.0445(4) Uani d . 1 . . N
H3 0.4470 0.1729 0.8819 0.053 Uiso calc R 1 . . H
C1 0.60768(10) 0.05629(12) 0.9783(2) 0.0429(5) Uani d . 1 . . C
C2 0.65301(12) -0.00290(13) 0.9111(3) 0.0604(6) Uani d . 1 . . C
H2A 0.6954 -0.0234 0.9545 0.073 Uiso calc R 1 . . H
C3 0.63391(12) -0.03071(13) 0.7786(3) 0.0588(6) Uani d . 1 . . C
H3A 0.6642 -0.0689 0.7298 0.071 Uiso calc R 1 . . H
C4 0.56992(11) -0.00187(13) 0.7189(2) 0.0544(6) Uani d . 1 . . C
H4 0.5549 -0.0218 0.6311 0.065 Uiso calc R 1 . . H
C5 0.52826(11) 0.05787(12) 0.7934(2) 0.0465(5) Uani d . 1 . . C
C6 0.63045(10) 0.09256(12) 1.1182(2) 0.0466(5) Uani d . 1 . . C
C7 0.59839(9) 0.20437(13) 1.2912(2) 0.0452(5) Uani d . 1 . . C
C8 0.60752(12) 0.15994(15) 1.4162(2) 0.0587(6) Uani d . 1 . . C
H8 0.6061 0.0994 1.4171 0.070 Uiso calc R 1 . . H
C9 0.61879(12) 0.20520(15) 1.5396(2) 0.0631(6) Uani d . 1 . . C
H9 0.6264 0.1750 1.6231 0.076 Uiso calc R 1 . . H
C10 0.45964(11) 0.09506(13) 0.7273(2) 0.0457(5) Uani d . 1 . . C
C11 0.36433(10) 0.20495(12) 0.75855(18) 0.0387(4) Uani d . 1 . . C
C12 0.30357(10) 0.16061(14) 0.7160(2) 0.0440(5) Uani d . 1 . . C
H12 0.3032 0.1000 0.7177 0.053 Uiso calc R 1 . . H
C13 0.24318(12) 0.20528(15) 0.6709(2) 0.0604(6) Uani d . 1 . . C
H13 0.2020 0.1750 0.6401 0.073 Uiso calc R 1 . . H
O1 0.68464(8) 0.06567(10) 1.18065(17) 0.0684(5) Uani d . 1 . . O
O2 0.43698(7) 0.06891(8) 0.61431(14) 0.0521(4) Uani d . 1 . . O
C14 0.4081(3) 0.2500 0.3693(6) 0.0477(14) Uani d SP 0.50 A 1 C
H14A 0.4579 0.2500 0.3369 0.072 Uiso d SPR 0.50 A 1 H
H14B 0.3995 0.3011 0.4252 0.072 Uiso d PR 0.50 A 1 H
C15 0.2811(3) 0.2500 0.2818(7) 0.0529(16) Uani d SP 0.50 A 1 C
H15A 0.2491 0.2500 0.2016 0.079 Uiso d SPR 0.50 A 1 H
H15B 0.2721 0.1989 0.3374 0.079 Uiso d PR 0.50 A 1 H
C16 0.3824(4) 0.2500 0.1172(8) 0.0506(14) Uani d SP 0.50 A 1 C
H16A 0.3494 0.2500 0.0427 0.061 Uiso d SPR 0.50 A 1 H
N4 0.35369(13) 0.2500 0.2380(2) 0.0506(6) Uani d SP 0.50 . . N
O3 0.44841(9) 0.2500 0.08278(19) 0.0460(5) Uani d SP 0.50 . . O
C14' 0.3146(3) 0.2500 0.3682(6) 0.0479(15) Uani d SP 0.50 A 2 C
H14C 0.3491 0.2500 0.4443 0.072 Uiso d SPR 0.50 A 2 H
H14D 0.2843 0.3011 0.3740 0.072 Uiso d PR 0.50 A 2 H
C15' 0.2957(3) 0.2500 0.1085(6) 0.0564(16) Uani d SP 0.50 A 2 C
H15C 0.3218 0.2500 0.0209 0.085 Uiso d SPR 0.50 A 2 H
H15D 0.2654 0.1989 0.1140 0.085 Uiso d PR 0.50 A 2 H
C16' 0.4189(4) 0.2500 0.2000(7) 0.0490(14) Uani d SP 0.50 A 2 C
H16B 0.4521 0.2500 0.2742 0.059 Uiso d SPR 0.50 A 2 H
N4' 0.35369(13) 0.2500 0.2380(2) 0.0506(6) Uani d SP 0.50 A 2 N
O3' 0.44841(9) 0.2500 0.08278(19) 0.0460(5) Uani d SP 0.50 A 2 O

loop_
_atom_site_aniso_label
_atom_site_aniso_U_11
_atom_site_aniso_U_22
_atom_site_aniso_U_33
_atom_site_aniso_U_12
_atom_site_aniso_U_13
_atom_site_aniso_U_23
N1 0.0410(8) 0.0366(8) 0.0454(9) -0.0029(7) 0.0108(7) 0.0015(7)
N2 0.0457(9) 0.0366(9) 0.0504(10) 0.0030(7) -0.0068(7) -0.0005(7)
N3 0.0546(10) 0.0452(10) 0.0337(9) 0.0049(8) -0.0014(7) -0.0064(7)
C1 0.0411(10) 0.0306(10) 0.0572(13) 0.0005(8) 0.0090(9) 0.0047(8)
C2 0.0558(13) 0.0372(11) 0.0883(18) 0.0113(9) 0.0059(13) 0.0003(12)
C3 0.0569(13) 0.0385(12) 0.0812(17) 0.0147(10) 0.0257(12) -0.0079(11)
C4 0.0538(12) 0.0466(13) 0.0627(14) 0.0010(10) 0.0162(11) -0.0132(11)
C5 0.0571(12) 0.0381(11) 0.0444(11) -0.0019(9) 0.0138(9) -0.0046(9)
C6 0.0400(10) 0.0345(10) 0.0654(14) 0.0053(9) 0.0086(10) 0.0108(9)
C7 0.0426(11) 0.0458(11) 0.0471(12) -0.0031(9) -0.0033(9) 0.0012(9)
C8 0.0632(14) 0.0553(14) 0.0575(14) -0.0069(11) -0.0094(11) 0.0123(11)
C9 0.0627(13) 0.0760(15) 0.0507(13) -0.0037(11) -0.0168(11) 0.0065(11)
C10 0.0539(12) 0.0429(11) 0.0402(11) -0.0022(9) 0.0133(9) -0.0062(9)
C11 0.0462(10) 0.0417(10) 0.0280(9) -0.0002(8) -0.0007(7) -0.0012(7)
C12 0.0419(10) 0.0502(12) 0.0399(11) -0.0049(9) -0.0068(8) -0.0019(9)
C13 0.0606(13) 0.0659(14) 0.0549(14) -0.0133(11) -0.0155(11) -0.0043(11)
O1 0.0560(9) 0.0647(11) 0.0846(12) 0.0209(8) -0.0126(8) 0.0035(9)
O2 0.0539(8) 0.0519(9) 0.0505(8) 0.0082(6) -0.0024(6) -0.0324(7)
C14 0.034(3) 0.070(4) 0.039(3) 0.000 -0.005(2) 0.000
C15 0.047(4) 0.064(4) 0.048(4) 0.000 0.024(3) 0.000
C16 0.046(4) 0.047(4) 0.058(4) 0.000 0.007(3) 0.000
N4 0.0576(17) 0.0429(14) 0.0515(16) 0.000 0.0203(12) 0.000
O3 0.0418(11) 0.0556(12) 0.0406(11) 0.000 0.0094(8) 0.000
C14' 0.055(4) 0.059(4) 0.030(3) 0.000 0.024(3) 0.000
C15' 0.059(4) 0.060(4) 0.050(4) 0.000 -0.023(3) 0.000
C16' 0.043(4) 0.048(4) 0.055(4) 0.000 0.009(3) 0.000
N4' 0.0576(17) 0.0429(14) 0.0515(16) 0.000 0.0203(12) 0.000
O3' 0.0418(11) 0.0556(12) 0.0406(11) 0.000 0.0094(8) 0.000

loop_
_atom_type_symbol
_atom_type_description
_atom_type_scat_dispersion_real
_atom_type_scat_dispersion_imag
_atom_type_scat_source
C C 0.0033 0.0016 'International Tables Vol C Tables 4.2.6.8 and 6.1.1.4'
H H 0.0000 0.0000 'International Tables Vol C Tables 4.2.6.8 and 6.1.1.4'
N N 0.0061 0.0033 'International Tables Vol C Tables 4.2.6.8 and 6.1.1.4'
O O 0.0106 0.0060 'International Tables Vol C Tables 4.2.6.8 and 6.1.1.4'

loop_
_geom_angle_atom_site_label_1
_geom_angle_atom_site_label_2
_geom_angle_atom_site_label_3
_geom_angle_site_symmetry_1
_geom_angle_site_symmetry_3
_geom_angle
_geom_angle_publ_flag
C1 N1 C5 . . 117.69(16) yes
C6 N2 C7 . . 125.22(16) yes
C6 N2 H2 . . 117.4 ?
C7 N2 H2 . . 117.4 ?
C10 N3 C11 . . 123.97(16) yes
C10 N3 H3 . . 118.0 ?
C11 N3 H3 . . 118.0 ?
N1 C1 C2 . . 122.9(2) ?
N1 C1 C6 . . 117.74(16) ?
C2 C1 C6 . . 119.18(19) ?
C3 C2 C1 . . 118.4(2) ?
C3 C2 H2A . . 120.8 ?
C1 C2 H2A . . 120.8 ?
C4 C3 C2 . . 119.67(19) ?
C4 C3 H3A . . 120.2 ?
C2 C3 H3A . . 120.2 ?
C3 C4 C5 . . 117.9(2) ?
C3 C4 H4 . . 121.0 ?
C5 C4 H4 . . 121.0 ?
N1 C5 C4 . . 123.35(19) ?
N1 C5 C10 . . 117.24(16) ?
C4 C5 C10 . . 119.37(18) ?
O1 C6 N2 . . 124.1(2) yes
O1 C6 C1 . . 121.88(18) yes
N2 C6 C1 . . 114.03(17) ?
C8 C7 C7 . 7_565 119.61(13) ?
C8 C7 N2 . . 119.88(18) ?
C7 C7 N2 7_565 . 120.50(10) ?
C9 C8 C7 . . 120.1(2) ?
C9 C8 H8 . . 119.9 ?
C7 C8 H8 . . 119.9 ?
C9 C9 C8 7_565 . 120.23(13) ?
C9 C9 H9 7_565 . 119.9 ?
C8 C9 H9 . . 119.9 ?
O2 C10 N3 . . 124.14(19) yes
O2 C10 C5 . . 121.51(17) yes
N3 C10 C5 . . 114.34(17) ?
C12 C11 C11 . 7_565 119.98(11) ?
C12 C11 N3 . . 120.20(17) ?
C11 C11 N3 7_565 . 119.81(10) ?
C11 C12 C13 . . 119.89(19) ?
C11 C12 H12 . . 120.1 ?
C13 C12 H12 . . 120.1 ?
C12 C13 C13 . 7_565 120.12(12) ?
C12 C13 H13 . . 119.9 ?
C13 C13 H13 7_565 . 119.9 ?
N4 C14 H14A . . 109.7 ?
N4 C14 H14B . . 109.4 ?
H14A C14 H14B . . 109.5 ?
H14A C14 H14C . . 165.2 ?
H14B C14 H16B . . 121.5 ?
H14C C14 H16B . . 165.1 ?
N4 C15 H15A . . 110.0 ?
N4 C15 H15B . . 109.2 ?
H15A C15 H15B . . 109.5 ?
N4 C15 H14D . . 100.1 ?
H15A C15 H14D . . 128.4 ?
H15B C15 H14D . . 98.1 ?
O3 C16 N4 . . 129.7(7) ?
O3 C16 H16A . . 115.1 ?
N4 C16 H16A . . 115.1 ?
O3 C16 H15C . . 125.1 ?
N4 C16 H15C . . 105.2 ?
C16' N4 C15 . . 179.5(5) ?
C16 N4 C15 . . 132.0(5) ?
C16' N4 C14' . . 136.9(5) ?
C16 N4 C14' . . 174.6(5) ?
C16 N4 C14 . . 117.0(4) ?
C15 N4 C14 . . 111.0(4) ?
C16' N4 C15' . . 113.7(5) ?
C14' N4 C15' . . 109.4(4) ?
C14 N4 C15' . . 177.8(3) ?
N4 C14' H15B . . 96.7 ?
N4 C14' H14C . . 109.0 ?
H15B C14' H14C . . 129.8 ?
N4 C14' H14D . . 109.7 ?
H15B C14' H14D . . 100.7 ?
H14C C14' H14D . . 109.5 ?
H15A C15' H16A . . 166.3 ?
N4 C15' H15C . . 109.5 ?
H15A C15' H15C . . 166.0 ?
N4 C15' H15D . . 109.4 ?
H15C C15' H15D . . 109.5 ?
O3 C16' N4 . . 132.7(7) ?
O3 C16' H14A . . 125.6 ?
N4 C16' H14A . . 101.7 ?
O3 C16' H16B . . 113.7 ?
N4 C16' H16B . . 113.7 ?

loop_
_geom_bond_atom_site_label_1
_geom_bond_atom_site_label_2
_geom_bond_site_symmetry_2
_geom_bond_distance
_geom_bond_publ_flag
N1 C1 . 1.329(2) yes
N1 C5 . 1.333(2) yes
N2 C6 . 1.343(2) yes
N2 C7 . 1.414(2) yes
N2 H2 . 0.8600 ?
N3 C10 . 1.347(2) yes
N3 C11 . 1.416(2) yes
N3 H3 . 0.8600 ?
C1 C2 . 1.384(3) ?
C1 C6 . 1.502(3) ?
C2 C3 . 1.375(3) ?
C2 H2A . 0.9300 ?
C3 C4 . 1.371(3) ?
C3 H3A . 0.9300 ?
C4 C5 . 1.386(3) ?
C4 H4 . 0.9300 ?
C5 C10 . 1.512(3) ?
C6 O1 . 1.224(2) yes
C7 C8 . 1.380(3) ?
C7 C7 7_565 1.400(4) ?
C8 C9 . 1.380(3) ?
C8 H8 . 0.9300 ?
C9 C9 7_565 1.375(5) ?
C9 H9 . 0.9300 ?
C10 O2 . 1.219(2) yes
C11 C12 . 1.362(2) ?
C11 C11 7_565 1.383(4) ?
C12 C13 . 1.366(3) ?
C12 H12 . 0.9300 ?
C13 C13 7_565 1.373(5) ?
C13 H13 . 0.9300 ?
C14 N4 . 1.595(6) ?
C14 H14A . 0.9600 ?
C14 H14B . 0.9601 ?
C14 H14C . 1.2901 ?
C14 H16B . 1.2097 ?
C15 N4 . 1.387(6) ?
C15 H15A . 0.9600 ?
C15 H15B . 0.9600 ?
C15 H14D . 1.1782 ?
C16 O3 . 1.247(6) ?
C16 N4 . 1.263(7) ?
C16 H16A . 0.9300 ?
N4 C16' . 1.243(6) ?
N4 C14' . 1.429(5) ?
N4 C15' . 1.624(6) ?
O3 C16' . 1.238(6) ?
C14' H15B . 1.1407 ?
C14' H14C . 0.9600 ?
C14' H14D . 0.9601 ?
C15' H15A . 1.2272 ?
C15' H15C . 0.9600 ?
C15' H15D . 0.9600 ?
C16' H16B . 0.9300 ?

loop_
_geom_hbond_atom_site_label_D
_geom_hbond_atom_site_label_H
_geom_hbond_atom_site_label_A
_geom_hbond_site_symmetry_A
_geom_hbond_distance_DH
_geom_hbond_distance_HA
_geom_hbond_distance_DA
_geom_hbond_angle_DHA
_geom_hbond_publ_flag
N2 H2 O3' 1_556 0.86 2.23 3.010(2) 150 yes
N2 H2 O3 1_556 0.86 2.23 3.010(2) 150 yes
N3 H3 O3' 1_556 0.86 2.25 3.034(2) 152 yes
N3 H3 O3 1_556 0.86 2.25 3.034(2) 152 yes

loop_
_geom_torsion_atom_site_label_1
_geom_torsion_atom_site_label_2
_geom_torsion_atom_site_label_3
_geom_torsion_atom_site_label_4
_geom_torsion_site_symmetry_1
_geom_torsion_site_symmetry_4
_geom_torsion
C5 N1 C1 C2 . . 1.6(3)
C5 N1 C1 C6 . . 177.10(16)
N1 C1 C2 C3 . . 0.0(3)
C6 C1 C2 C3 . . -175.45(19)
C1 C2 C3 C4 . . -2.2(3)
C2 C3 C4 C5 . . 2.8(3)
C1 N1 C5 C4 . . -1.0(3)
C1 N1 C5 C10 . . -178.70(16)
C3 C4 C5 N1 . . -1.2(3)
C3 C4 C5 C10 . . 176.50(19)
C7 N2 C6 O1 . . 0.1(3)
C7 N2 C6 C1 . . -178.08(16)
N1 C1 C6 O1 . . 177.72(17)
C2 C1 C6 O1 . . -6.6(3)
N1 C1 C6 N2 . . -4.1(2)
C2 C1 C6 N2 . . 171.61(17)
C6 N2 C7 C8 . . -51.6(3)
C6 N2 C7 C7 . 7_565 129.79(15)
C7 C7 C8 C9 7_565 . -2.0(3)
N2 C7 C8 C9 . . 179.37(19)
C7 C8 C9 C9 . 7_565 2.0(3)
C11 N3 C10 O2 . . -1.0(3)
C11 N3 C10 C5 . . 177.99(16)
N1 C5 C10 O2 . . -176.57(18)
C4 C5 C10 O2 . . 5.6(3)
N1 C5 C10 N3 . . 4.4(2)
C4 C5 C10 N3 . . -173.37(18)
C10 N3 C11 C12 . . 51.0(3)
C10 N3 C11 C11 . 7_565 -128.84(15)
C11 C11 C12 C13 7_565 . 1.2(2)
N3 C11 C12 C13 . . -178.56(18)
C11 C12 C13 C13 . 7_565 -1.2(2)
O3 C16 N4 C15 . . 180.0
O3 C16 N4 C15' . . 180.0
C14 N4 C16' O3 . . 180.0
